data_7229911
loop_
_publ_author_name
'Wei, Hai-Wen'
'Yang, Qing-Feng'
'Lai, Xiao-Yong'
'Wang, Xiao-Zhong'
'Yang, Tian-Lin'
'Hou, Qin'
'Liu, Xiang-Yu'

_publ_section_title
;
 Field-induced slow relaxation of magnetization in a distorted octahedral
 mononuclear high-spin Co(ii) complex
;
_journal_issue 7
_journal_name_full CrystEngComm
_journal_page_first 962
_journal_paper_doi 10.1039/C7CE01981E
_journal_volume 20
_journal_year 2018
_chemical_formula_moiety 'C28 H26 Fe N6 O8'
_chemical_formula_sum 'C28 H26 Fe N6 O8'
_chemical_formula_weight 630.40
_space_group_crystal_system monoclinic
_space_group_IT_number 14
_space_group_name_Hall '-P 2yn'
_space_group_name_H-M_alt 'P 1 21/n 1'
_symmetry_space_group_name_Hall '-P 2yn'
_symmetry_space_group_name_H-M 'P 1 21/n 1'
_atom_sites_solution_hydrogens geom
_atom_sites_solution_primary dual
_audit_creation_date 2017-07-03
_audit_creation_method
;
Olex2 1.2
(compiled 2017.03.28 svn.r3405 for OlexSys, GUI svn.r5335)
;
_audit_update_record
;
2017-07-03 deposited with the CCDC.
2018-01-08 downloaded from the CCDC.
;
_cell_angle_alpha 90
_cell_angle_beta 108.46(3)
_cell_angle_gamma 90
_cell_formula_units_Z 4
_cell_length_a 15.276(3)
_cell_length_b 9.993(2)
_cell_length_c 19.942(4)
_cell_measurement_reflns_used 9936
_cell_measurement_temperature 293(2)
_cell_measurement_theta_max 25.072
_cell_measurement_theta_min 2.305
_cell_volume 2887.6(11)
_computing_cell_refinement 'SAINT v8.37A (Bruker, 2015)'
_computing_data_reduction 'SAINT v8.37A (Bruker, 2015)'
_computing_molecular_graphics 'Olex2 (Dolomanov et al., 2009)'
_computing_publication_material 'Olex2 (Dolomanov et al., 2009)'
_computing_structure_refinement 'ShelXL (Sheldrick, 2015)'
_computing_structure_solution 'ShelXT (Sheldrick, 2015)'
_diffrn_ambient_temperature 293(2)
_diffrn_measured_fraction_theta_full 1.000
_diffrn_measured_fraction_theta_max 0.998
_diffrn_measurement_device_type 'Bruker APEX-II CCD'
_diffrn_measurement_method '\f and \w scans'
_diffrn_radiation_type MoK\a
_diffrn_radiation_wavelength 0.71073
_diffrn_reflns_av_R_equivalents 0.1067
_diffrn_reflns_av_unetI/netI 0.0723
_diffrn_reflns_Laue_measured_fraction_full 1.000
_diffrn_reflns_Laue_measured_fraction_max 0.998
_diffrn_reflns_limit_h_max 19
_diffrn_reflns_limit_h_min -19
_diffrn_reflns_limit_k_max 12
_diffrn_reflns_limit_k_min -12
_diffrn_reflns_limit_l_max 25
_diffrn_reflns_limit_l_min -25
_diffrn_reflns_number 66619
_diffrn_reflns_point_group_measured_fraction_full 1.000
_diffrn_reflns_point_group_measured_fraction_max 0.998
_diffrn_reflns_theta_full 25.242
_diffrn_reflns_theta_max 27.497
_diffrn_reflns_theta_min 2.153
_diffrn_standards_number 0
_exptl_absorpt_coefficient_mu 0.583
_exptl_absorpt_correction_T_max 0.7456
_exptl_absorpt_correction_T_min 0.6910
_exptl_absorpt_correction_type multi-scan
_exptl_crystal_colour red
_exptl_crystal_density_diffrn 1.450
_exptl_crystal_description block
_exptl_crystal_F_000 1304
_exptl_crystal_size_max 0.19
_exptl_crystal_size_mid 0.17
_exptl_crystal_size_min 0.16
_refine_diff_density_max 0.755
_refine_diff_density_min -0.380
_refine_diff_density_rms 0.078
_refine_ls_extinction_method none
_refine_ls_goodness_of_fit_ref 1.100
_refine_ls_hydrogen_treatment constr
_refine_ls_matrix_type full
_refine_ls_number_parameters 392
_refine_ls_number_reflns 6615
_refine_ls_number_restraints 0
_refine_ls_restrained_S_all 1.100
_refine_ls_R_factor_all 0.1177
_refine_ls_R_factor_gt 0.0680
_refine_ls_shift/su_max 0.000
_refine_ls_shift/su_mean 0.000
_refine_ls_structure_factor_coef Fsqd
_refine_ls_weighting_details 'w=1/[\s^2^(Fo^2^)+(0.0478P)^2^+2.9320P] where P=(Fo^2^+2Fc^2^)/3'
_refine_ls_weighting_scheme calc
_refine_ls_wR_factor_gt 0.1200
_refine_ls_wR_factor_ref 0.1337
_reflns_Friedel_coverage 0.000
_reflns_number_gt 4456
_reflns_number_total 6615
_reflns_threshold_expression 'I > 2\s(I)'
_cod_data_source_file c7ce01981e2.cif
_cod_data_source_block zh-4fe
_cod_depositor_comments 'Adding full bibliography for 7229910--7229911.cif.'
_cod_database_code 7229911
_shelx_shelxl_version_number 2016/6
_shelx_space_group_comment
;
The symmetry employed for this shelxl refinement is uniquely defined
by the following loop, which should always be used as a source of
symmetry information in preference to the above space-group names.
They are only intended as comments.
;
_olex2_refinement_description
;
1. Fixed Uiso
 At 1.2 times of:
  All C(H) groups, All C(H,H) groups, All N(H) groups
 At 1.5 times of:
  All C(H,H,H) groups, All O(H) groups
2.a Secondary CH2 refined with riding coordinates:
 C6(H6A,H6B), C14(H14A,H14B), C7(H7A,H7B), C15(H15A,H15B)
2.b Aromatic/amide H refined with riding coordinates:
 N6(H6), N4(H4), C26(H26), C25(H25), C24(H24), C22(H22), C21(H21), C18(H18),
 C19(H19), C17(H17)
2.c Idealised Me refined as rotating group:
 C8(H8A,H8B,H8C), C16(H16A,H16B,H16C)
2.d Idealised tetrahedral OH refined as rotating group:
 O3(H3), O7(H7)
;
_olex2_submission_special_instructions 'No special instructions were received'

loop_
_space_group_symop_operation_xyz
'x, y, z'
'-x+1/2, y+1/2, -z+1/2'
'-x, -y, -z'
'x-1/2, -y-1/2, z-1/2'

loop_
_atom_site_label
_atom_site_type_symbol
_atom_site_fract_x
_atom_site_fract_y
_atom_site_fract_z
_atom_site_U_iso_or_equiv
_atom_site_adp_type
_atom_site_occupancy
_atom_site_site_symmetry_order
_atom_site_calc_flag
_atom_site_refinement_flags_posn
Fe1 Fe 0.48444(3) 0.55034(4) 0.26059(2) 0.02363(14) Uani 1 1 d .
O5 O 0.41134(15) 0.4700(2) 0.32374(11) 0.0311(5) Uani 1 1 d .
O1 O 0.55424(15) 0.6400(2) 0.19631(12) 0.0364(6) Uani 1 1 d .
O2 O 0.53420(16) 0.7494(3) 0.09498(13) 0.0471(7) Uani 1 1 d .
N2 N 0.59807(17) 0.4126(2) 0.29696(13) 0.0240(6) Uani 1 1 d .
N5 N 0.37895(17) 0.6854(3) 0.19388(13) 0.0261(6) Uani 1 1 d .
N3 N 0.51850(17) 0.6898(3) 0.35096(13) 0.0267(6) Uani 1 1 d .
O6 O 0.37658(17) 0.4902(2) 0.42392(13) 0.0438(7) Uani 1 1 d .
N6 N 0.26968(18) 0.8066(3) 0.12171(13) 0.0299(6) Uani 1 1 d .
H6 H 0.217402 0.845763 0.103450 0.036 Uiso 1 1 calc R
O3 O 0.41052(19) 0.8832(3) 0.01032(13) 0.0503(7) Uani 1 1 d .
H3 H 0.448316 0.830820 0.035192 0.075 Uiso 1 1 calc GR
N1 N 0.44655(18) 0.3885(3) 0.18141(14) 0.0315(6) Uani 1 1 d .
O4 O 0.2689(2) 0.9474(3) -0.00045(14) 0.0658(9) Uani 1 1 d .
O7 O 0.3831(2) 0.6778(3) 0.51204(16) 0.0690(10) Uani 1 1 d .
H7 H 0.380290 0.616400 0.484172 0.104 Uiso 1 1 calc GR
C2 C 0.4103(2) 0.7355(3) 0.14156(16) 0.0253(7) Uani 1 1 d .
C27 C 0.5959(2) 0.3111(3) 0.25088(15) 0.0239(7) Uani 1 1 d .
N4 N 0.5296(2) 0.8504(3) 0.42766(16) 0.0489(9) Uani 1 1 d .
H4 H 0.545286 0.924968 0.449763 0.059 Uiso 1 1 calc R
C23 C 0.6690(2) 0.2196(3) 0.26203(17) 0.0300(7) Uani 1 1 d .
C5 C 0.2932(2) 0.7303(3) 0.18014(17) 0.0283(7) Uani 1 1 d .
C10 C 0.4684(2) 0.6554(3) 0.39448(16) 0.0266(7) Uani 1 1 d .
C9 C 0.4155(2) 0.5284(3) 0.38014(17) 0.0277(7) Uani 1 1 d .
C28 C 0.5167(2) 0.2999(3) 0.18931(16) 0.0266(7) Uani 1 1 d .
C3 C 0.3430(2) 0.8115(3) 0.09603(16) 0.0294(7) Uani 1 1 d .
C13 C 0.5556(3) 0.8089(3) 0.37259(18) 0.0374(8) Uani 1 1 d .
C20 C 0.5134(2) 0.1992(3) 0.13981(17) 0.0360(8) Uani 1 1 d .
C26 C 0.6701(2) 0.4228(3) 0.35440(16) 0.0299(7) Uani 1 1 d .
H26 H 0.670792 0.490891 0.386386 0.036 Uiso 1 1 calc R
C25 C 0.7454(2) 0.3358(4) 0.36936(18) 0.0353(8) Uani 1 1 d .
H25 H 0.795219 0.346333 0.410358 0.042 Uiso 1 1 calc R
C11 C 0.4743(3) 0.7551(3) 0.44293(19) 0.0393(9) Uani 1 1 d .
C24 C 0.7448(2) 0.2359(4) 0.32334(19) 0.0372(8) Uani 1 1 d .
H24 H 0.794892 0.177949 0.332423 0.045 Uiso 1 1 calc R
C4 C 0.3373(3) 0.8859(4) 0.03068(18) 0.0395(9) Uani 1 1 d .
C6 C 0.2308(2) 0.7006(3) 0.22222(19) 0.0381(9) Uani 1 1 d .
H6A H 0.185483 0.771693 0.214875 0.046 Uiso 1 1 calc R
H6B H 0.266668 0.699948 0.271987 0.046 Uiso 1 1 calc R
C1 C 0.5066(2) 0.7070(3) 0.14410(17) 0.0326(8) Uani 1 1 d .
C22 C 0.6628(3) 0.1170(4) 0.2111(2) 0.0418(9) Uani 1 1 d .
H22 H 0.710797 0.055902 0.218384 0.050 Uiso 1 1 calc R
C21 C 0.5887(3) 0.1067(4) 0.1528(2) 0.0446(10) Uani 1 1 d .
H21 H 0.586345 0.038736 0.120416 0.054 Uiso 1 1 calc R
C18 C 0.3644(3) 0.2810(4) 0.0729(2) 0.0552(11) Uani 1 1 d .
H18 H 0.311465 0.276892 0.033730 0.066 Uiso 1 1 calc R
O8 O 0.4446(3) 0.8783(3) 0.5327(2) 0.1063(16) Uani 1 1 d .
C19 C 0.4350(3) 0.1928(4) 0.0801(2) 0.0495(10) Uani 1 1 d .
H19 H 0.431008 0.128746 0.045475 0.059 Uiso 1 1 calc R
C17 C 0.3729(3) 0.3767(4) 0.12485(19) 0.0462(10) Uani 1 1 d .
H17 H 0.324206 0.435790 0.119661 0.055 Uiso 1 1 calc R
C14 C 0.6164(3) 0.8846(4) 0.3416(2) 0.0548(12) Uani 1 1 d .
H14A H 0.603953 0.979368 0.343948 0.066 Uiso 1 1 calc R
H14B H 0.601295 0.860660 0.292106 0.066 Uiso 1 1 calc R
C12 C 0.4330(3) 0.7744(4) 0.4995(2) 0.0640(14) Uani 1 1 d .
C7 C 0.1812(3) 0.5687(4) 0.2035(3) 0.0672(13) Uani 1 1 d .
H7A H 0.226172 0.496837 0.213594 0.081 Uiso 1 1 calc R
H7B H 0.147868 0.567097 0.153250 0.081 Uiso 1 1 calc R
C15 C 0.7180(4) 0.8608(5) 0.3773(3) 0.0859(18) Uani 1 1 d .
H15A H 0.728884 0.765088 0.381752 0.103 Uiso 1 1 calc R
H15B H 0.751711 0.895762 0.347297 0.103 Uiso 1 1 calc R
C8 C 0.1143(4) 0.5454(5) 0.2443(3) 0.0890(17) Uani 1 1 d .
H8A H 0.063375 0.606440 0.227986 0.134 Uiso 1 1 calc GR
H8B H 0.145105 0.559853 0.293721 0.134 Uiso 1 1 calc GR
H8C H 0.091771 0.455114 0.236930 0.134 Uiso 1 1 calc GR
C16 C 0.7544(5) 0.9208(7) 0.4464(3) 0.123(3) Uani 1 1 d .
H16A H 0.732523 1.011184 0.444728 0.184 Uiso 1 1 calc GR
H16B H 0.820642 0.920843 0.460556 0.184 Uiso 1 1 calc GR
H16C H 0.734410 0.870374 0.479818 0.184 Uiso 1 1 calc GR

loop_
_atom_site_aniso_label
_atom_site_aniso_U_11
_atom_site_aniso_U_22
_atom_site_aniso_U_33
_atom_site_aniso_U_23
_atom_site_aniso_U_13
_atom_site_aniso_U_12
Fe1 0.0254(2) 0.0232(2) 0.0212(2) -0.0020(2) 0.00577(17) 0.0037(2)
O5 0.0372(13) 0.0257(12) 0.0319(12) -0.0100(10) 0.0129(10) -0.0105(10)
O1 0.0239(12) 0.0478(15) 0.0361(13) 0.0093(12) 0.0075(10) 0.0046(11)
O2 0.0337(14) 0.0728(19) 0.0395(14) 0.0145(14) 0.0183(12) 0.0021(13)
N2 0.0246(14) 0.0242(14) 0.0223(13) -0.0025(11) 0.0058(11) 0.0010(11)
N5 0.0242(14) 0.0286(14) 0.0259(14) 0.0060(12) 0.0081(11) 0.0059(11)
N3 0.0311(15) 0.0237(14) 0.0284(14) -0.0042(12) 0.0140(12) -0.0038(12)
O6 0.0570(16) 0.0404(14) 0.0437(14) -0.0165(12) 0.0300(13) -0.0282(13)
N6 0.0288(15) 0.0318(15) 0.0289(15) 0.0082(12) 0.0087(12) 0.0114(12)
O3 0.0584(18) 0.0610(18) 0.0371(15) 0.0180(13) 0.0229(14) 0.0097(14)
N1 0.0282(15) 0.0333(16) 0.0283(15) -0.0060(13) 0.0022(12) 0.0019(13)
O4 0.0607(19) 0.091(2) 0.0452(16) 0.0366(17) 0.0159(14) 0.0328(18)
O7 0.110(3) 0.0541(18) 0.074(2) -0.0336(16) 0.073(2) -0.0457(18)
C2 0.0261(17) 0.0235(16) 0.0256(16) 0.0022(14) 0.0073(13) 0.0015(14)
C27 0.0288(17) 0.0228(16) 0.0240(16) 0.0017(13) 0.0138(13) 0.0035(13)
N4 0.078(2) 0.0327(17) 0.052(2) -0.0255(15) 0.0422(18) -0.0302(16)
C23 0.0330(18) 0.0296(18) 0.0332(18) 0.0057(15) 0.0185(15) 0.0034(15)
C5 0.0288(18) 0.0258(17) 0.0324(18) 0.0025(14) 0.0125(14) 0.0053(14)
C10 0.0313(17) 0.0253(17) 0.0262(16) -0.0019(14) 0.0134(14) -0.0061(14)
C9 0.0278(17) 0.0227(17) 0.0328(18) -0.0025(14) 0.0098(14) -0.0058(14)
C28 0.0288(17) 0.0260(17) 0.0252(16) -0.0026(14) 0.0087(14) -0.0028(14)
C3 0.0347(19) 0.0282(17) 0.0248(16) 0.0027(14) 0.0088(14) 0.0047(15)
C13 0.049(2) 0.0289(18) 0.040(2) -0.0095(16) 0.0223(17) -0.0148(17)
C20 0.047(2) 0.0339(19) 0.0305(19) -0.0081(16) 0.0166(17) -0.0045(17)
C26 0.0315(18) 0.0302(18) 0.0248(16) 0.0003(14) 0.0042(14) -0.0021(15)
C25 0.0277(18) 0.043(2) 0.0314(18) 0.0107(17) 0.0043(15) 0.0016(16)
C11 0.055(2) 0.0299(18) 0.044(2) -0.0145(16) 0.0306(18) -0.0192(17)
C24 0.0288(18) 0.041(2) 0.044(2) 0.0130(18) 0.0143(16) 0.0134(16)
C4 0.047(2) 0.042(2) 0.0296(19) 0.0074(17) 0.0125(17) 0.0033(19)
C6 0.0347(19) 0.036(2) 0.048(2) 0.0143(17) 0.0194(17) 0.0139(16)
C1 0.0327(19) 0.0346(19) 0.0317(19) -0.0035(16) 0.0120(16) -0.0033(16)
C22 0.051(2) 0.035(2) 0.048(2) -0.0007(18) 0.028(2) 0.0146(18)
C21 0.066(3) 0.034(2) 0.043(2) -0.0117(18) 0.030(2) 0.0058(19)
C18 0.057(3) 0.059(3) 0.033(2) -0.014(2) -0.0095(19) -0.002(2)
O8 0.197(4) 0.061(2) 0.116(3) -0.061(2) 0.128(3) -0.066(3)
C19 0.066(3) 0.043(2) 0.038(2) -0.0212(18) 0.014(2) -0.009(2)
C17 0.036(2) 0.052(2) 0.040(2) -0.0105(19) -0.0036(17) 0.0059(18)
C14 0.076(3) 0.043(2) 0.062(3) -0.012(2) 0.045(2) -0.027(2)
C12 0.103(4) 0.049(3) 0.067(3) -0.030(2) 0.066(3) -0.032(3)
C7 0.065(3) 0.056(3) 0.097(4) -0.002(3) 0.048(3) -0.010(2)
C15 0.082(4) 0.057(3) 0.139(6) 0.001(3) 0.064(4) -0.010(3)
C8 0.085(4) 0.071(3) 0.133(5) 0.013(3) 0.066(4) -0.009(3)
C16 0.106(5) 0.121(6) 0.104(5) 0.016(5) -0.021(4) -0.010(4)

loop_
_atom_type_symbol
_atom_type_description
_atom_type_scat_dispersion_real
_atom_type_scat_dispersion_imag
_atom_type_scat_source
C C 0.0033 0.0016 'International Tables Vol C Tables 4.2.6.8 and 6.1.1.4'
H H 0.0000 0.0000 'International Tables Vol C Tables 4.2.6.8 and 6.1.1.4'
Fe Fe 0.3463 0.8444 'International Tables Vol C Tables 4.2.6.8 and 6.1.1.4'
N N 0.0061 0.0033 'International Tables Vol C Tables 4.2.6.8 and 6.1.1.4'
O O 0.0106 0.0060 'International Tables Vol C Tables 4.2.6.8 and 6.1.1.4'

loop_
_geom_angle_atom_site_label_1
_geom_angle_atom_site_label_2
_geom_angle_atom_site_label_3
_geom_angle
O5 Fe1 O1 177.21(9)
O5 Fe1 N2 94.53(9)
O5 Fe1 N5 99.88(9)
O5 Fe1 N3 77.49(9)
O5 Fe1 N1 94.60(9)
O1 Fe1 N2 88.12(9)
O1 Fe1 N5 77.65(9)
O1 Fe1 N3 101.21(9)
O1 Fe1 N1 86.84(10)
N2 Fe1 N5 162.70(9)
N2 Fe1 N3 99.91(10)
N2 Fe1 N1 76.89(10)
N5 Fe1 N3 92.57(10)
N5 Fe1 N1 92.35(10)
N1 Fe1 N3 171.31(10)
C9 O5 Fe1 118.49(19)
C1 O1 Fe1 117.2(2)
C27 N2 Fe1 113.83(19)
C26 N2 Fe1 127.3(2)
C26 N2 C27 118.7(3)
C2 N5 Fe1 108.59(19)
C5 N5 Fe1 144.9(2)
C5 N5 C2 106.2(3)
C10 N3 Fe1 108.95(19)
C13 N3 Fe1 142.8(2)
C13 N3 C10 106.5(3)
C5 N6 C3 108.6(3)
C28 N1 Fe1 112.07(19)
C17 N1 Fe1 129.5(2)
C17 N1 C28 117.8(3)
N5 C2 C1 119.0(3)
C3 C2 N5 109.7(3)
C3 C2 C1 131.2(3)
N2 C27 C23 122.0(3)
N2 C27 C28 118.1(3)
C23 C27 C28 119.9(3)
C13 N4 C11 109.2(3)
C27 C23 C22 119.0(3)
C24 C23 C27 117.3(3)
C24 C23 C22 123.7(3)
N5 C5 N6 110.3(3)
N5 C5 C6 125.7(3)
N6 C5 C6 124.0(3)
N3 C10 C9 118.2(3)
N3 C10 C11 109.8(3)
C11 C10 C9 131.9(3)
O5 C9 O6 125.4(3)
O5 C9 C10 116.3(3)
O6 C9 C10 118.3(3)
N1 C28 C27 118.0(3)
N1 C28 C20 122.3(3)
C20 C28 C27 119.7(3)
N6 C3 C4 121.3(3)
C2 C3 N6 105.3(3)
C2 C3 C4 133.4(3)
N3 C13 N4 109.6(3)
N3 C13 C14 125.6(3)
N4 C13 C14 124.8(3)
C28 C20 C21 119.2(3)
C19 C20 C28 117.6(3)
C19 C20 C21 123.1(3)
N2 C26 C25 122.8(3)
C24 C25 C26 119.1(3)
N4 C11 C10 104.8(3)
N4 C11 C12 121.7(3)
C10 C11 C12 133.5(3)
C25 C24 C23 120.2(3)
O3 C4 C3 116.6(3)
O4 C4 O3 122.7(3)
O4 C4 C3 120.7(3)
C5 C6 C7 113.4(3)
O1 C1 C2 116.0(3)
O2 C1 O1 125.2(3)
O2 C1 C2 118.8(3)
C21 C22 C23 121.3(3)
C22 C21 C20 120.9(3)
C19 C18 C17 118.8(3)
C18 C19 C20 119.8(3)
N1 C17 C18 123.6(4)
C13 C14 C15 114.3(4)
O7 C12 C11 118.0(3)
O8 C12 O7 121.5(4)
O8 C12 C11 120.5(4)
C6 C7 C8 112.0(4)
C16 C15 C14 114.4(5)

loop_
_geom_bond_atom_site_label_1
_geom_bond_atom_site_label_2
_geom_bond_distance
Fe1 O5 2.090(2)
Fe1 O1 2.109(2)
Fe1 N2 2.153(2)
Fe1 N5 2.198(3)
Fe1 N3 2.206(3)
Fe1 N1 2.206(3)
O5 C9 1.251(4)
O1 C1 1.258(4)
O2 C1 1.257(4)
N2 C27 1.362(4)
N2 C26 1.317(4)
N5 C2 1.373(4)
N5 C5 1.328(4)
N3 C10 1.370(4)
N3 C13 1.330(4)
O6 C9 1.261(4)
N6 C5 1.342(4)
N6 C3 1.372(4)
O3 C4 1.305(4)
N1 C28 1.361(4)
N1 C17 1.322(4)
O4 C4 1.202(4)
O7 C12 1.302(5)
C2 C3 1.366(4)
C2 C1 1.484(4)
C27 C23 1.405(4)
C27 C28 1.429(4)
N4 C13 1.346(4)
N4 C11 1.369(4)
C23 C24 1.403(5)
C23 C22 1.424(5)
C5 C6 1.486(4)
C10 C9 1.483(4)
C10 C11 1.371(4)
C28 C20 1.399(4)
C3 C4 1.479(5)
C13 C14 1.478(5)
C20 C21 1.434(5)
C20 C19 1.396(5)
C26 C25 1.397(5)
C25 C24 1.354(5)
C11 C12 1.470(5)
C6 C7 1.507(5)
C22 C21 1.346(5)
C18 C19 1.365(6)
C18 C17 1.386(5)
O8 C12 1.214(5)
C14 C15 1.507(7)
C7 C8 1.513(6)
C15 C16 1.443(8)

loop_
_geom_hbond_atom_site_label_D
_geom_hbond_atom_site_label_H
_geom_hbond_atom_site_label_A
_geom_hbond_distance_DH
_geom_hbond_distance_HA
_geom_hbond_distance_DA
_geom_hbond_angle_DHA
_geom_hbond_site_symmetry_A
N6 H6 O6 0.86 1.99 2.811(3) 160.2 2
O3 H3 O2 0.82 1.68 2.488(4) 169.2 .
O7 H7 O6 0.82 1.73 2.550(3) 178.0 .
N4 H4 O8 0.86 1.99 2.816(4) 159.6 3_676
